data_7007695
loop_
_publ_author_name
'Koshevoy, Igor O.'
'Haukka, Matti'
'Pakkanen, Tapani A.'
'Tunik, Sergey P.'

_publ_section_title
;
 Synthesis of nonanuclear heterometallic carbide clusters. Unexpected
 formation of the [Ru6(CO)16]2-[Pt2(CO)2(dppm)2]2+ ion pair on the way
 to [Ru6C(CO)16Pt3(dppm)2].
;
_journal_issue 47
_journal_name_full 'Dalton transactions (Cambridge, England : 2003)'
_journal_page_first 5641
_journal_page_last 5647
_journal_paper_doi 10.1039/b609253e
_journal_year 2006
_chemical_formula_moiety 'C67 H44 O16 P4 Pt2 Rh2 Ru5, 2(C H2 Cl2)'
_chemical_formula_sum 'C69 H48 Cl4 O16 P4 Pt2 Rh2 Ru5'
_chemical_formula_weight 2500.10
_chemical_name_systematic
;
?
;
_space_group_IT_number 14
_symmetry_cell_setting monoclinic
_symmetry_space_group_name_Hall '-P 2yn'
_symmetry_space_group_name_H-M 'P 1 21/n 1'
_atom_sites_solution_hydrogens geom
_atom_sites_solution_primary direct
_atom_sites_solution_secondary difmap
_audit_creation_method SHELXL-97
_cell_angle_alpha 90.00
_cell_angle_beta 90.263(3)
_cell_angle_gamma 90.00
_cell_formula_units_Z 4
_cell_length_a 14.4758(2)
_cell_length_b 26.4400(3)
_cell_length_c 19.4421(3)
_cell_measurement_reflns_used 17068
_cell_measurement_temperature 150(2)
_cell_measurement_theta_max 27.52
_cell_measurement_theta_min 2.33
_cell_volume 7441.19(18)
_computing_cell_refinement 'EvalCCD (Duisenberg, 1998-2003)'
_computing_data_collection 'Collect (Nonius BV, 1997-2000)'
_computing_data_reduction 'EvalCCD (Duisenberg, 1998-2003)'
_computing_molecular_graphics 'Diamond v.3.1b (Crystal Impact GbR, 2006)'
_computing_publication_material 'SHELXL-97 (Sheldrick, 1997)'
_computing_structure_refinement 'SHELXL-97 (Sheldrick, 1997)'
_computing_structure_solution 'SHELXS-97 (Sheldrick, 1997)'
_diffrn_ambient_temperature 150(2)
_diffrn_detector_area_resol_mean 9
_diffrn_measured_fraction_theta_full 0.996
_diffrn_measured_fraction_theta_max 0.996
_diffrn_measurement_device '95mm CCD camera on \k-goniostat'
_diffrn_measurement_device_type 'Nonius KappaCCD'
_diffrn_measurement_method '\f scans and \w scans with \k offset'
_diffrn_radiation_monochromator 'horizontally mounted graphite crystal'
_diffrn_radiation_source 'fine-focus sealed tube'
_diffrn_radiation_type MoK\a
_diffrn_radiation_wavelength 0.71073
_diffrn_reflns_av_R_equivalents 0.0411
_diffrn_reflns_av_sigmaI/netI 0.0482
_diffrn_reflns_limit_h_max 18
_diffrn_reflns_limit_h_min -17
_diffrn_reflns_limit_k_max 27
_diffrn_reflns_limit_k_min -34
_diffrn_reflns_limit_l_max 25
_diffrn_reflns_limit_l_min -25
_diffrn_reflns_number 53967
_diffrn_reflns_theta_full 27.52
_diffrn_reflns_theta_max 27.52
_diffrn_reflns_theta_min 2.33
_exptl_absorpt_coefficient_mu 5.455
_exptl_absorpt_correction_T_max 0.6572
_exptl_absorpt_correction_T_min 0.2355
_exptl_absorpt_correction_type multi-scan
_exptl_absorpt_process_details 'SADABS v.2.10 (Sheldrick, 2003)'
_exptl_crystal_colour black
_exptl_crystal_density_diffrn 2.232
_exptl_crystal_density_method 'not measured'
_exptl_crystal_description block
_exptl_crystal_F_000 4736
_exptl_crystal_size_max 0.37
_exptl_crystal_size_mid 0.16
_exptl_crystal_size_min 0.08
_refine_diff_density_max 1.781
_refine_diff_density_min -2.198
_refine_diff_density_rms 0.177
_refine_ls_extinction_method none
_refine_ls_goodness_of_fit_ref 1.071
_refine_ls_hydrogen_treatment constr
_refine_ls_matrix_type full
_refine_ls_number_parameters 957
_refine_ls_number_reflns 17068
_refine_ls_number_restraints 6
_refine_ls_restrained_S_all 1.072
_refine_ls_R_factor_all 0.0528
_refine_ls_R_factor_gt 0.0381
_refine_ls_shift/su_max 0.001
_refine_ls_shift/su_mean 0.000
_refine_ls_structure_factor_coef Fsqd
_refine_ls_weighting_details 'calc w=1/[\s^2^(Fo^2^)+(0.0299P)^2^+41.7457P] where P=(Fo^2^+2Fc^2^)/3'
_refine_ls_weighting_scheme calc
_refine_ls_wR_factor_gt 0.0839
_refine_ls_wR_factor_ref 0.0887
_reflns_number_gt 14043
_reflns_number_total 17068
_reflns_threshold_expression >2sigma(I)
_cod_data_source_file b609253e.txt
_cod_data_source_block Struct_3
_cod_original_sg_symbol_H-M 'P 21/n'
_cod_database_code 7007695

loop_
_symmetry_equiv_pos_as_xyz
'x, y, z'
'-x+1/2, y+1/2, -z+1/2'
'-x, -y, -z'
'x-1/2, -y-1/2, z-1/2'

loop_
_atom_site_label
_atom_site_type_symbol
_atom_site_fract_x
_atom_site_fract_y
_atom_site_fract_z
_atom_site_U_iso_or_equiv
_atom_site_adp_type
_atom_site_occupancy
_atom_site_symmetry_multiplicity
_atom_site_calc_flag
_atom_site_refinement_flags
_atom_site_disorder_assembly
_atom_site_disorder_group
Pt1 Pt 0.402134(14) 0.225697(7) 0.449861(10) 0.01339(5) Uani 1 1 d . . .
Ru1 Ru 0.38294(3) 0.040224(17) 0.31690(2) 0.02059(10) Uani 1 1 d . . .
Rh2 Rh 0.24736(3) 0.122902(17) 0.30523(2) 0.02030(10) Uani 1 1 d . A .
Ru3 Ru 0.32169(4) 0.085074(17) 0.44510(2) 0.02408(11) Uani 1 1 d . A .
Ru4 Ru 0.26485(4) -0.014830(17) 0.40082(3) 0.02728(12) Uani 1 1 d . A .
Ru5 Ru 0.18799(4) 0.022773(19) 0.27935(3) 0.02742(12) Uani 1 1 d . A .
Ru6 Ru 0.13139(4) 0.07104(2) 0.40385(3) 0.03588(14) Uani 1 1 d . . .
Cl96 Cl 0.2020(3) 0.04738(13) 0.7050(2) 0.1249(15) Uani 1 1 d . . .
Cl97 Cl 0.3725(2) 0.05348(13) 0.78076(16) 0.0929(9) Uani 1 1 d . . .
Cl98 Cl 0.3775(4) 0.0299(2) -0.0417(4) 0.180(2) Uani 1 1 d . . .
Cl99 Cl 0.3874(4) 0.1260(3) 0.0278(2) 0.176(2) Uani 1 1 d . . .
P1 P 0.17149(10) 0.24660(5) 0.46623(7) 0.0168(3) Uani 1 1 d . . .
P2 P 0.34986(10) 0.27322(5) 0.53934(7) 0.0160(3) Uani 1 1 d . A .
P3 P 0.55331(10) 0.24688(5) 0.45262(7) 0.0164(3) Uani 1 1 d . A .
P4 P 0.55113(10) 0.18685(5) 0.32341(7) 0.0160(3) Uani 1 1 d . . .
O1 O 0.4441(4) 0.0183(2) 0.1715(3) 0.0599(17) Uani 1 1 d . . .
O2 O 0.5853(4) 0.0465(2) 0.3530(4) 0.073(2) Uani 1 1 d . . .
O3 O 0.4362(4) -0.06832(17) 0.3505(3) 0.0412(12) Uani 1 1 d . . .
O4 O 0.3814(3) 0.1649(3) 0.2012(3) 0.0609(18) Uani 1 1 d . A .
O5 O 0.1498(8) 0.1134(3) 0.1700(5) 0.149(5) Uani 1 1 d U A .
O6 O 0.1296(4) 0.2182(2) 0.2945(2) 0.0474(14) Uani 1 1 d . A .
O8 O 0.2679(4) 0.1457(2) 0.5732(3) 0.0599(18) Uani 1 1 d . A .
O9 O 0.2527(5) -0.09946(19) 0.5068(3) 0.0580(17) Uani 1 1 d . A .
O10 O 0.1674(4) -0.08960(18) 0.3118(3) 0.0509(15) Uani 1 1 d . A .
O11 O -0.0119(4) 0.0100(3) 0.2376(4) 0.076(2) Uani 1 1 d . A .
O12 O 0.2400(5) -0.0113(2) 0.1359(3) 0.0606(17) Uani 1 1 d . A .
O13 O -0.0377(5) 0.1148(4) 0.3304(5) 0.109(3) Uani 1 1 d . . .
O14 O 0.0282(8) -0.0242(3) 0.4381(6) 0.161(6) Uani 1 1 d . . .
O15 O 0.0720(5) 0.1179(2) 0.5406(3) 0.0659(18) Uani 1 1 d . . .
C1 C 0.4198(5) 0.0266(3) 0.2260(4) 0.0354(16) Uani 1 1 d . A .
C2 C 0.5100(5) 0.0471(3) 0.3392(4) 0.0401(18) Uani 1 1 d . A .
C3 C 0.3898(5) -0.0319(2) 0.3530(3) 0.0284(14) Uani 1 1 d . A .
C4 C 0.3473(5) 0.1503(3) 0.2514(4) 0.048(2) Uani 1 1 d . . .
C5 C 0.1830(7) 0.1073(3) 0.2237(4) 0.063(3) Uani 1 1 d U . .
C6 C 0.1783(6) 0.1860(3) 0.3114(4) 0.049(2) Uani 1 1 d . . .
C8 C 0.2803(8) 0.1360(5) 0.5160(5) 0.106(5) Uani 1 1 d . . .
C9 C 0.2597(6) -0.0695(3) 0.4659(4) 0.0446(19) Uani 1 1 d . . .
C10 C 0.1919(5) -0.0483(3) 0.3224(4) 0.0393(17) Uani 1 1 d . . .
C11 C 0.0622(6) 0.0149(3) 0.2541(5) 0.050(2) Uani 1 1 d . . .
C12 C 0.2235(5) 0.0002(3) 0.1910(4) 0.0383(17) Uani 1 1 d . . .
C13 C 0.0259(6) 0.0985(4) 0.3572(6) 0.073(3) Uani 1 1 d . A .
C14 C 0.0778(9) 0.0093(4) 0.4284(6) 0.099(5) Uani 1 1 d . A .
C15 C 0.0977(6) 0.1025(3) 0.4892(4) 0.048(2) Uani 1 1 d . A .
C20 C 0.0508(4) 0.2361(2) 0.4882(3) 0.0205(12) Uani 1 1 d . A .
C21 C -0.0067(4) 0.2151(3) 0.4384(3) 0.0333(16) Uani 1 1 d . . .
H21 H 0.0175 0.2070 0.3945 0.040 Uiso 1 1 calc R A .
C22 C -0.0978(5) 0.2059(3) 0.4520(4) 0.0378(17) Uani 1 1 d . A .
H22 H -0.1360 0.1909 0.4177 0.045 Uiso 1 1 calc R . .
C23 C -0.1346(5) 0.2181(3) 0.5147(4) 0.0396(18) Uani 1 1 d . . .
H23 H -0.1979 0.2117 0.5238 0.048 Uiso 1 1 calc R A .
C24 C -0.0789(5) 0.2398(3) 0.5647(4) 0.0435(19) Uani 1 1 d . A .
H24 H -0.1042 0.2488 0.6080 0.052 Uiso 1 1 calc R . .
C25 C 0.0134(4) 0.2483(3) 0.5515(3) 0.0303(14) Uani 1 1 d . . .
H25 H 0.0517 0.2627 0.5862 0.036 Uiso 1 1 calc R A .
C26 C 0.1638(4) 0.3018(2) 0.4099(3) 0.0218(12) Uani 1 1 d . A .
C27 C 0.0893(5) 0.3350(3) 0.4137(4) 0.0354(16) Uani 1 1 d . . .
H27 H 0.0418 0.3294 0.4464 0.043 Uiso 1 1 calc R A .
C28 C 0.0845(6) 0.3764(3) 0.3694(4) 0.047(2) Uani 1 1 d . A .
H28 H 0.0338 0.3991 0.3721 0.057 Uiso 1 1 calc R . .
C29 C 0.1528(6) 0.3844(3) 0.3219(4) 0.045(2) Uani 1 1 d . . .
H29 H 0.1476 0.4118 0.2905 0.054 Uiso 1 1 calc R A .
C30 C 0.2296(6) 0.3529(3) 0.3191(4) 0.045(2) Uani 1 1 d . A .
H30 H 0.2788 0.3599 0.2883 0.054 Uiso 1 1 calc R . .
C31 C 0.2329(5) 0.3110(2) 0.3622(3) 0.0311(15) Uani 1 1 d . . .
H31 H 0.2834 0.2882 0.3591 0.037 Uiso 1 1 calc R A .
C32 C 0.2236(4) 0.2694(2) 0.5471(3) 0.0177(11) Uani 1 1 d . A .
H32A H 0.1985 0.3033 0.5583 0.021 Uiso 1 1 calc R . .
H32B H 0.2073 0.2461 0.5850 0.021 Uiso 1 1 calc R . .
C33 C 0.3725(4) 0.3411(2) 0.5397(3) 0.0209(12) Uani 1 1 d . . .
C34 C 0.3133(5) 0.3755(2) 0.5081(3) 0.0262(13) Uani 1 1 d . A .
H34 H 0.2582 0.3638 0.4868 0.031 Uiso 1 1 calc R . .
C35 C 0.3337(5) 0.4263(2) 0.5074(3) 0.0344(16) Uani 1 1 d . . .
H35 H 0.2927 0.4491 0.4851 0.041 Uiso 1 1 calc R A .
C36 C 0.4120(5) 0.4446(2) 0.5383(4) 0.0370(17) Uani 1 1 d . A .
H36 H 0.4252 0.4798 0.5376 0.044 Uiso 1 1 calc R . .
C37 C 0.4718(5) 0.4113(2) 0.5707(4) 0.0356(16) Uani 1 1 d . . .
H37 H 0.5263 0.4235 0.5925 0.043 Uiso 1 1 calc R A .
C38 C 0.4521(4) 0.3602(2) 0.5713(3) 0.0272(14) Uani 1 1 d . A .
H38 H 0.4935 0.3376 0.5935 0.033 Uiso 1 1 calc R . .
C39 C 0.3846(4) 0.2533(2) 0.6253(3) 0.0205(12) Uani 1 1 d . . .
C40 C 0.3645(4) 0.2832(2) 0.6821(3) 0.0263(14) Uani 1 1 d . A .
H40 H 0.3358 0.3152 0.6761 0.032 Uiso 1 1 calc R . .
C41 C 0.3866(5) 0.2662(3) 0.7474(3) 0.0342(16) Uani 1 1 d . . .
H41 H 0.3717 0.2864 0.7862 0.041 Uiso 1 1 calc R A .
C42 C 0.4302(5) 0.2200(3) 0.7570(3) 0.0369(17) Uani 1 1 d . A .
H42 H 0.4462 0.2090 0.8020 0.044 Uiso 1 1 calc R . .
C43 C 0.4501(5) 0.1903(3) 0.7011(4) 0.0339(15) Uani 1 1 d . . .
H43 H 0.4794 0.1584 0.7075 0.041 Uiso 1 1 calc R A .
C44 C 0.4276(4) 0.2065(2) 0.6356(3) 0.0257(13) Uani 1 1 d . A .
H44 H 0.4416 0.1857 0.5971 0.031 Uiso 1 1 calc R . .
C45 C 0.5823(5) 0.3101(2) 0.4215(3) 0.0259(13) Uani 1 1 d . . .
C46 C 0.5124(6) 0.3426(2) 0.4014(3) 0.0340(16) Uani 1 1 d . A .
H46 H 0.4497 0.3322 0.4040 0.041 Uiso 1 1 calc R . .
C47 C 0.5339(8) 0.3905(3) 0.3775(4) 0.058(3) Uani 1 1 d . . .
H47 H 0.4857 0.4128 0.3637 0.069 Uiso 1 1 calc R A .
C48 C 0.6242(8) 0.4062(3) 0.3737(5) 0.065(3) Uani 1 1 d . A .
H48 H 0.6383 0.4394 0.3584 0.078 Uiso 1 1 calc R . .
C49 C 0.6948(7) 0.3732(4) 0.3921(4) 0.060(3) Uani 1 1 d . . .
H49 H 0.7574 0.3836 0.3881 0.072 Uiso 1 1 calc R A .
C50 C 0.6740(6) 0.3251(3) 0.4165(4) 0.0418(18) Uani 1 1 d . A .
H50 H 0.7222 0.3027 0.4297 0.050 Uiso 1 1 calc R . .
C51 C 0.6143(4) 0.2403(2) 0.5347(3) 0.0191(12) Uani 1 1 d . . .
C52 C 0.6511(4) 0.2810(2) 0.5702(3) 0.0248(13) Uani 1 1 d . A .
H52 H 0.6457 0.3142 0.5520 0.030 Uiso 1 1 calc R . .
C53 C 0.6961(5) 0.2732(3) 0.6326(3) 0.0336(16) Uani 1 1 d . . .
H53 H 0.7214 0.3012 0.6568 0.040 Uiso 1 1 calc R A .
C54 C 0.7044(5) 0.2251(3) 0.6597(3) 0.0311(15) Uani 1 1 d . A .
H54 H 0.7353 0.2201 0.7024 0.037 Uiso 1 1 calc R . .
C55 C 0.6679(4) 0.1846(2) 0.6251(3) 0.0274(14) Uani 1 1 d . . .
H55 H 0.6734 0.1515 0.6438 0.033 Uiso 1 1 calc R A .
C56 C 0.6226(4) 0.1919(2) 0.5624(3) 0.0232(13) Uani 1 1 d . A .
H56 H 0.5974 0.1637 0.5384 0.028 Uiso 1 1 calc R . .
C57 C 0.6221(4) 0.2044(2) 0.3977(3) 0.0198(12) Uani 1 1 d . A .
H57A H 0.6790 0.2218 0.3823 0.024 Uiso 1 1 calc R . .
H57B H 0.6402 0.1737 0.4238 0.024 Uiso 1 1 calc R . .
C58 C 0.6273(4) 0.1476(2) 0.2708(3) 0.0219(12) Uani 1 1 d . A .
C59 C 0.7076(4) 0.1255(2) 0.2959(3) 0.0294(14) Uani 1 1 d . . .
H59 H 0.7269 0.1319 0.3419 0.035 Uiso 1 1 calc R A .
C60 C 0.7599(5) 0.0943(3) 0.2541(4) 0.0386(17) Uani 1 1 d . A .
H60 H 0.8146 0.0793 0.2719 0.046 Uiso 1 1 calc R . .
C61 C 0.7340(5) 0.0848(3) 0.1880(4) 0.0391(17) Uani 1 1 d . . .
H61 H 0.7706 0.0634 0.1599 0.047 Uiso 1 1 calc R A .
C62 C 0.6536(5) 0.1067(3) 0.1616(4) 0.0403(17) Uani 1 1 d . A .
H62 H 0.6353 0.1005 0.1153 0.048 Uiso 1 1 calc R . .
C63 C 0.6010(5) 0.1374(2) 0.2031(3) 0.0294(14) Uani 1 1 d . . .
H63 H 0.5458 0.1520 0.1854 0.035 Uiso 1 1 calc R A .
C64 C 0.5464(4) 0.2448(2) 0.2731(3) 0.0207(12) Uani 1 1 d . A .
C65 C 0.6278(5) 0.2658(3) 0.2469(3) 0.0337(16) Uani 1 1 d . . .
H65 H 0.6854 0.2494 0.2540 0.040 Uiso 1 1 calc R A .
C66 C 0.6232(6) 0.3112(3) 0.2101(4) 0.046(2) Uani 1 1 d . A .
H66 H 0.6781 0.3257 0.1922 0.056 Uiso 1 1 calc R . .
C67 C 0.5393(7) 0.3349(3) 0.1997(4) 0.051(2) Uani 1 1 d . . .
H67 H 0.5369 0.3662 0.1756 0.062 Uiso 1 1 calc R A .
C68 C 0.4603(6) 0.3138(3) 0.2236(4) 0.046(2) Uani 1 1 d . A .
H68 H 0.4025 0.3295 0.2144 0.055 Uiso 1 1 calc R . .
C69 C 0.4634(5) 0.2692(2) 0.2616(3) 0.0303(15) Uani 1 1 d . . .
H69 H 0.4080 0.2555 0.2797 0.036 Uiso 1 1 calc R A .
C96 C 0.3147(9) 0.0706(5) 0.7103(7) 0.099(4) Uani 1 1 d . . .
H96A H 0.3493 0.0588 0.6696 0.119 Uiso 1 1 calc R . .
H96B H 0.3124 0.1080 0.7084 0.119 Uiso 1 1 calc R . .
C98 C 0.352(4) 0.0659(13) 0.0314(12) 0.61(5) Uani 1 1 d . . .
H98A H 0.2846 0.0654 0.0385 0.732 Uiso 1 1 calc R . .
H98B H 0.3814 0.0495 0.0718 0.732 Uiso 1 1 calc R . .
Pt2A Pt 0.414972(19) 0.153198(10) 0.357082(14) 0.01452(9) Uani 0.5362(17) 1 d P A 1
Rh1A Rh 0.24688(2) 0.179673(11) 0.422036(15) 0.01612(10) Uani 0.5362(17) 1 d P A 1
Pt2B Pt 0.24688(2) 0.179673(11) 0.422036(15) 0.01612(10) Uani 0.4638(17) 1 d P A 2
Rh1B Rh 0.414972(19) 0.153198(10) 0.357082(14) 0.01452(9) Uani 0.4638(17) 1 d P A 2
C1A C 0.2586(4) 0.0571(2) 0.3602(3) 0.0231(13) Uani 1 1 d . A .
C7A C 0.2915(12) 0.0403(5) 0.5194(7) 0.040(4) Uani 0.535(10) 1 d P A 3
O7A O 0.2776(9) 0.0180(4) 0.5692(5) 0.058(4) Uani 0.535(10) 1 d P A 3
C7C C 0.4373(9) 0.0914(4) 0.4778(7) 0.032(3) Uani 0.535(10) 1 d P A 3
O7C O 0.5102(9) 0.0914(4) 0.5007(7) 0.049(3) Uani 0.535(10) 1 d P A 3
C7B C 0.3853(15) 0.0348(6) 0.4997(8) 0.049(5) Uani 0.465(10) 1 d P A 4
O7B O 0.4292(13) 0.0117(4) 0.5344(7) 0.084(6) Uani 0.465(10) 1 d P A 4
C7D C 0.4620(10) 0.1141(5) 0.4381(7) 0.024(3) Uani 0.465(10) 1 d P A 4
O7D O 0.5352(8) 0.1074(4) 0.4661(7) 0.032(3) Uani 0.465(10) 1 d P A 4

loop_
_atom_site_aniso_label
_atom_site_aniso_U_11
_atom_site_aniso_U_22
_atom_site_aniso_U_33
_atom_site_aniso_U_23
_atom_site_aniso_U_13
_atom_site_aniso_U_12
Pt1 0.01247(10) 0.01400(10) 0.01369(10) -0.00077(8) -0.00169(8) -0.00089(8)
Ru1 0.0232(3) 0.0195(2) 0.0191(2) 0.00143(18) 0.00004(19) -0.00262(19)
Rh2 0.0214(2) 0.0223(2) 0.0172(2) -0.00314(18) -0.00296(18) -0.00556(18)
Ru3 0.0428(3) 0.0142(2) 0.0152(2) -0.00078(17) -0.0038(2) -0.0035(2)
Ru4 0.0429(3) 0.0138(2) 0.0252(3) -0.00223(19) 0.0094(2) -0.0103(2)
Ru5 0.0261(3) 0.0257(3) 0.0304(3) -0.0128(2) -0.0015(2) -0.0089(2)
Ru6 0.0352(3) 0.0322(3) 0.0404(3) -0.0124(2) 0.0201(3) -0.0136(2)
Cl96 0.096(3) 0.090(2) 0.189(4) 0.052(2) -0.043(3) -0.0214(19)
Cl97 0.091(2) 0.109(2) 0.0786(19) 0.0004(17) -0.0062(16) 0.0329(18)
Cl98 0.181(5) 0.148(4) 0.211(6) 0.060(4) -0.017(4) 0.005(4)
Cl99 0.154(4) 0.263(7) 0.111(3) -0.001(4) 0.012(3) -0.091(5)
P1 0.0130(7) 0.0213(7) 0.0162(7) -0.0023(6) -0.0007(6) 0.0008(6)
P2 0.0149(7) 0.0176(7) 0.0156(7) -0.0024(5) -0.0021(6) 0.0003(5)
P3 0.0135(7) 0.0188(7) 0.0168(7) -0.0015(6) -0.0015(6) -0.0028(5)
P4 0.0136(7) 0.0190(7) 0.0155(7) -0.0006(5) 0.0005(5) -0.0001(5)
O1 0.064(4) 0.086(5) 0.029(3) -0.003(3) 0.013(3) 0.017(3)
O2 0.031(3) 0.059(4) 0.129(6) 0.031(4) -0.030(4) -0.007(3)
O3 0.054(3) 0.024(2) 0.046(3) 0.003(2) 0.007(3) 0.007(2)
O4 0.020(3) 0.113(5) 0.049(3) 0.050(3) -0.003(2) -0.006(3)
O5 0.271(12) 0.050(4) 0.123(7) 0.024(4) -0.163(8) -0.050(6)
O6 0.071(4) 0.044(3) 0.028(3) 0.002(2) 0.013(3) 0.027(3)
O8 0.090(5) 0.060(4) 0.030(3) -0.026(3) 0.027(3) -0.045(3)
O9 0.096(5) 0.028(3) 0.051(3) 0.012(3) 0.027(3) -0.011(3)
O10 0.069(4) 0.023(3) 0.060(4) -0.013(2) 0.006(3) -0.024(2)
O11 0.035(4) 0.088(5) 0.105(6) -0.039(4) -0.012(4) -0.014(3)
O12 0.092(5) 0.063(4) 0.027(3) -0.018(3) -0.005(3) -0.004(3)
O13 0.034(4) 0.151(8) 0.142(8) -0.086(6) -0.035(4) 0.023(4)
O14 0.200(11) 0.075(6) 0.210(11) -0.046(6) 0.159(10) -0.074(7)
O15 0.098(5) 0.055(4) 0.045(3) -0.007(3) 0.038(3) -0.007(3)
C1 0.037(4) 0.039(4) 0.030(4) 0.003(3) 0.004(3) 0.006(3)
C2 0.035(4) 0.026(3) 0.059(5) 0.018(3) -0.007(4) -0.007(3)
C3 0.042(4) 0.023(3) 0.020(3) -0.002(2) 0.001(3) -0.008(3)
C4 0.024(4) 0.059(5) 0.060(5) 0.038(4) 0.003(4) 0.014(3)
C5 0.097(7) 0.032(4) 0.058(5) 0.006(4) -0.060(5) -0.022(4)
C6 0.052(5) 0.038(4) 0.058(5) 0.004(4) 0.037(4) 0.004(4)
C8 0.107(9) 0.142(10) 0.071(7) -0.077(7) 0.066(6) -0.110(8)
C9 0.066(6) 0.026(4) 0.042(4) -0.006(3) 0.015(4) -0.015(4)
C10 0.047(5) 0.031(4) 0.041(4) -0.012(3) 0.008(3) -0.012(3)
C11 0.039(5) 0.051(5) 0.061(5) -0.022(4) -0.002(4) -0.014(4)
C12 0.047(5) 0.033(4) 0.035(4) -0.014(3) -0.012(3) -0.006(3)
C13 0.027(5) 0.092(7) 0.099(8) -0.065(6) -0.003(5) 0.002(5)
C14 0.140(11) 0.051(6) 0.107(9) -0.030(6) 0.107(9) -0.042(6)
C15 0.060(5) 0.038(4) 0.047(5) -0.008(4) 0.024(4) -0.014(4)
C20 0.015(3) 0.025(3) 0.021(3) 0.000(2) -0.001(2) 0.003(2)
C21 0.017(3) 0.055(4) 0.028(3) -0.014(3) 0.005(3) -0.004(3)
C22 0.019(3) 0.061(5) 0.033(4) -0.013(3) -0.002(3) -0.010(3)
C23 0.015(3) 0.066(5) 0.038(4) 0.003(4) 0.006(3) -0.007(3)
C24 0.028(4) 0.077(6) 0.026(4) -0.005(4) 0.001(3) -0.001(4)
C25 0.019(3) 0.048(4) 0.024(3) -0.005(3) 0.001(3) 0.000(3)
C26 0.025(3) 0.022(3) 0.018(3) -0.003(2) -0.002(2) 0.000(2)
C27 0.030(4) 0.034(4) 0.042(4) 0.008(3) -0.001(3) 0.006(3)
C28 0.042(5) 0.033(4) 0.067(6) 0.013(4) -0.011(4) 0.014(3)
C29 0.074(6) 0.024(4) 0.037(4) 0.014(3) -0.006(4) 0.000(4)
C30 0.078(6) 0.028(4) 0.029(4) 0.003(3) 0.006(4) -0.006(4)
C31 0.042(4) 0.026(3) 0.025(3) -0.002(3) 0.005(3) 0.001(3)
C32 0.017(3) 0.020(3) 0.016(3) -0.004(2) -0.001(2) -0.002(2)
C33 0.020(3) 0.021(3) 0.021(3) -0.002(2) 0.003(2) 0.000(2)
C34 0.033(4) 0.027(3) 0.019(3) -0.002(2) -0.003(3) -0.001(3)
C35 0.051(5) 0.019(3) 0.033(4) 0.003(3) -0.005(3) 0.001(3)
C36 0.052(5) 0.021(3) 0.039(4) 0.000(3) 0.006(3) -0.008(3)
C37 0.037(4) 0.032(4) 0.038(4) -0.003(3) -0.005(3) -0.015(3)
C38 0.026(3) 0.026(3) 0.029(3) 0.005(3) -0.001(3) -0.003(3)
C39 0.015(3) 0.024(3) 0.022(3) 0.001(2) -0.003(2) 0.000(2)
C40 0.026(3) 0.029(3) 0.024(3) -0.006(3) -0.006(3) 0.002(3)
C41 0.035(4) 0.050(4) 0.017(3) -0.002(3) -0.003(3) 0.004(3)
C42 0.036(4) 0.052(4) 0.023(3) 0.015(3) -0.007(3) 0.001(3)
C43 0.030(4) 0.037(4) 0.035(4) 0.010(3) -0.002(3) 0.001(3)
C44 0.025(3) 0.028(3) 0.024(3) 0.000(3) -0.001(3) -0.001(3)
C45 0.036(4) 0.023(3) 0.019(3) 0.001(2) 0.001(3) -0.009(3)
C46 0.057(5) 0.021(3) 0.025(3) -0.004(3) 0.004(3) -0.005(3)
C47 0.108(8) 0.026(4) 0.038(4) 0.004(3) 0.009(5) 0.001(5)
C48 0.119(9) 0.028(4) 0.049(5) 0.007(4) 0.012(6) -0.028(5)
C49 0.078(7) 0.063(6) 0.039(5) -0.001(4) 0.008(4) -0.049(5)
C50 0.050(5) 0.041(4) 0.035(4) -0.002(3) -0.001(3) -0.028(4)
C51 0.010(3) 0.026(3) 0.021(3) -0.002(2) -0.001(2) -0.003(2)
C52 0.023(3) 0.028(3) 0.024(3) -0.006(2) -0.005(3) -0.003(2)
C53 0.032(4) 0.038(4) 0.030(4) -0.015(3) -0.012(3) -0.003(3)
C54 0.028(4) 0.044(4) 0.022(3) 0.000(3) -0.010(3) 0.007(3)
C55 0.025(3) 0.033(3) 0.024(3) 0.006(3) 0.002(3) 0.004(3)
C56 0.017(3) 0.028(3) 0.025(3) 0.000(2) -0.006(2) -0.004(2)
C57 0.015(3) 0.022(3) 0.022(3) -0.003(2) -0.002(2) 0.000(2)
C58 0.020(3) 0.019(3) 0.027(3) -0.003(2) 0.003(2) -0.002(2)
C59 0.024(3) 0.031(3) 0.033(4) -0.006(3) -0.002(3) 0.006(3)
C60 0.024(4) 0.035(4) 0.057(5) -0.009(3) 0.000(3) 0.007(3)
C61 0.033(4) 0.036(4) 0.048(4) -0.017(3) 0.012(3) 0.004(3)
C62 0.042(4) 0.046(4) 0.033(4) -0.011(3) 0.007(3) -0.002(3)
C63 0.026(3) 0.036(4) 0.027(3) -0.008(3) 0.002(3) 0.003(3)
C64 0.026(3) 0.018(3) 0.018(3) 0.000(2) 0.000(2) -0.001(2)
C65 0.039(4) 0.037(4) 0.025(3) 0.001(3) 0.004(3) -0.012(3)
C66 0.065(6) 0.041(4) 0.033(4) -0.002(3) 0.018(4) -0.028(4)
C67 0.096(7) 0.028(4) 0.031(4) 0.007(3) 0.016(4) -0.006(4)
C68 0.070(6) 0.030(4) 0.038(4) 0.011(3) 0.004(4) 0.015(4)
C69 0.037(4) 0.023(3) 0.030(3) 0.007(3) 0.006(3) 0.007(3)
C96 0.100(10) 0.100(9) 0.097(9) 0.030(7) -0.035(8) -0.042(8)
C98 1.28(13) 0.43(5) 0.119(18) 0.18(2) -0.30(4) -0.63(7)
Pt2A 0.01463(15) 0.01433(14) 0.01459(15) 0.00035(10) -0.00029(10) -0.00059(10)
Rh1A 0.01335(16) 0.01807(16) 0.01692(16) -0.00256(11) -0.00010(11) -0.00217(11)
Pt2B 0.01335(16) 0.01807(16) 0.01692(16) -0.00256(11) -0.00010(11) -0.00217(11)
Rh1B 0.01463(15) 0.01433(14) 0.01459(15) 0.00035(10) -0.00029(10) -0.00059(10)
C1A 0.027(3) 0.022(3) 0.020(3) -0.003(2) 0.003(2) -0.009(2)
C7A 0.070(11) 0.021(6) 0.029(7) 0.001(5) -0.009(7) 0.000(6)
O7A 0.112(10) 0.037(6) 0.024(5) 0.011(4) 0.004(6) -0.007(6)
C7C 0.037(8) 0.016(6) 0.041(8) -0.004(6) -0.015(6) 0.000(5)
O7C 0.051(8) 0.035(6) 0.062(8) 0.003(6) -0.034(7) -0.004(5)
C7B 0.087(16) 0.028(8) 0.032(9) 0.004(7) -0.012(9) -0.013(9)
O7B 0.162(16) 0.026(6) 0.064(9) 0.025(6) -0.068(10) -0.013(8)
C7D 0.044(9) 0.008(6) 0.019(7) -0.002(5) -0.010(6) -0.007(5)
O7D 0.030(6) 0.019(6) 0.048(8) 0.010(5) -0.023(6) -0.005(4)

loop_
_atom_type_symbol
_atom_type_description
_atom_type_scat_dispersion_real
_atom_type_scat_dispersion_imag
_atom_type_scat_source
C C 0.0033 0.0016 'International Tables Vol C Tables 4.2.6.8 and 6.1.1.4'
H H 0.0000 0.0000 'International Tables Vol C Tables 4.2.6.8 and 6.1.1.4'
O O 0.0106 0.0060 'International Tables Vol C Tables 4.2.6.8 and 6.1.1.4'
P P 0.1023 0.0942 'International Tables Vol C Tables 4.2.6.8 and 6.1.1.4'
Cl Cl 0.1484 0.1585 'International Tables Vol C Tables 4.2.6.8 and 6.1.1.4'
Ru Ru -1.2594 0.8363 'International Tables Vol C Tables 4.2.6.8 and 6.1.1.4'
Rh Rh -1.1178 0.9187 'International Tables Vol C Tables 4.2.6.8 and 6.1.1.4'
Pt Pt -1.7033 8.3905 'International Tables Vol C Tables 4.2.6.8 and 6.1.1.4'

loop_
_geom_angle_atom_site_label_1
_geom_angle_atom_site_label_2
_geom_angle_atom_site_label_3
_geom_angle
_geom_angle_site_symmetry_1
_geom_angle_site_symmetry_3
_geom_angle_publ_flag
P3 Pt1 P2 99.80(5) . . ?
P3 Pt1 Rh1A 162.45(4) . . ?
P2 Pt1 Rh1A 97.28(4) . . ?
P3 Pt1 Pt2A 97.19(4) . . ?
P2 Pt1 Pt2A 161.29(4) . . ?
Rh1A Pt1 Pt2A 65.356(10) . . ?
C1 Ru1 C2 87.3(3) . . ?
C1 Ru1 C3 97.5(3) . . ?
C2 Ru1 C3 88.0(3) . . ?
C1 Ru1 C1A 133.1(3) . . ?
C2 Ru1 C1A 137.9(3) . . ?
C3 Ru1 C1A 96.0(3) . . ?
C1 Ru1 Ru4 128.9(2) . . ?
C2 Ru1 Ru4 121.0(2) . . ?
C3 Ru1 Ru4 48.4(2) . . ?
C1A Ru1 Ru4 47.67(16) . . ?
C1 Ru1 Ru3 166.7(2) . . ?
C2 Ru1 Ru3 93.7(3) . . ?
C3 Ru1 Ru3 95.79(18) . . ?
C1A Ru1 Ru3 44.18(16) . . ?
Ru4 Ru1 Ru3 61.241(17) . . ?
C1 Ru1 Rh2 105.2(2) . . ?
C2 Ru1 Rh2 126.3(2) . . ?
C3 Ru1 Rh2 138.9(2) . . ?
C1A Ru1 Rh2 43.97(17) . . ?
Ru4 Ru1 Rh2 91.29(2) . . ?
Ru3 Ru1 Rh2 63.699(16) . . ?
C1 Ru1 Ru5 90.7(2) . . ?
C2 Ru1 Ru5 176.3(2) . . ?
C3 Ru1 Ru5 89.09(19) . . ?
C1A Ru1 Ru5 44.83(16) . . ?
Ru4 Ru1 Ru5 58.187(19) . . ?
Ru3 Ru1 Ru5 88.90(2) . . ?
Rh2 Ru1 Ru5 57.344(16) . . ?
C1 Ru1 Pt2A 112.1(2) . . ?
C2 Ru1 Pt2A 73.1(2) . . ?
C3 Ru1 Pt2A 143.46(17) . . ?
C1A Ru1 Pt2A 79.49(16) . . ?
Ru4 Ru1 Pt2A 116.435(19) . . ?
Ru3 Ru1 Pt2A 55.929(13) . . ?
Rh2 Ru1 Pt2A 53.654(13) . . ?
Ru5 Ru1 Pt2A 110.651(19) . . ?
C5 Rh2 C4 89.7(4) . . ?
C5 Rh2 C6 89.2(4) . . ?
C4 Rh2 C6 95.7(3) . . ?
C5 Rh2 C1A 107.0(3) . . ?
C4 Rh2 C1A 122.9(3) . . ?
C6 Rh2 C1A 137.3(3) . . ?
C5 Rh2 Rh1A 145.2(3) . . ?
C4 Rh2 Rh1A 104.5(3) . . ?
C6 Rh2 Rh1A 58.2(3) . . ?
C1A Rh2 Rh1A 91.94(16) . . ?
C5 Rh2 Pt2A 143.9(3) . . ?
C4 Rh2 Pt2A 54.9(2) . . ?
C6 Rh2 Pt2A 100.4(3) . . ?
C1A Rh2 Pt2A 89.34(17) . . ?
Rh1A Rh2 Pt2A 62.483(13) . . ?
C5 Rh2 Ru5 59.7(2) . . ?
C4 Rh2 Ru5 118.9(3) . . ?
C6 Rh2 Ru5 131.0(3) . . ?
C1A Rh2 Ru5 47.21(16) . . ?
Rh1A Rh2 Ru5 131.51(2) . . ?
Pt2A Rh2 Ru5 127.33(2) . . ?
C5 Rh2 Ru6 99.7(3) . . ?
C4 Rh2 Ru6 166.8(2) . . ?
C6 Rh2 Ru6 93.7(2) . . ?
C1A Rh2 Ru6 45.40(17) . . ?
Rh1A Rh2 Ru6 72.864(17) . . ?
Pt2A Rh2 Ru6 114.14(2) . . ?
Ru5 Rh2 Ru6 59.896(18) . . ?
C5 Rh2 Ru1 103.3(3) . . ?
C4 Rh2 Ru1 79.6(2) . . ?
C6 Rh2 Ru1 166.5(3) . . ?
C1A Rh2 Ru1 43.79(17) . . ?
Rh1A Rh2 Ru1 110.439(18) . . ?
Pt2A Rh2 Ru1 66.452(15) . . ?
Ru5 Rh2 Ru1 61.367(17) . . ?
Ru6 Rh2 Ru1 89.18(2) . . ?
C5 Rh2 Ru3 147.3(2) . . ?
C4 Rh2 Ru3 109.9(2) . . ?
C6 Rh2 Ru3 113.6(3) . . ?
C1A Rh2 Ru3 40.41(16) . . ?
Rh1A Rh2 Ru3 56.351(14) . . ?
Pt2A Rh2 Ru3 57.764(14) . . ?
Ru5 Rh2 Ru3 87.582(19) . . ?
Ru6 Rh2 Ru3 57.627(18) . . ?
Ru1 Rh2 Ru3 57.470(16) . . ?
C7C Ru3 C7A 90.3(6) . . ?
C7C Ru3 C7B 55.1(7) . . ?
C7A Ru3 C7B 43.2(7) . . ?
C7C Ru3 C8 88.6(5) . . ?
C7A Ru3 C8 80.1(5) . . ?
C7B Ru3 C8 103.0(7) . . ?
C7C Ru3 C1A 137.7(5) . . ?
C7A Ru3 C1A 106.6(4) . . ?
C7B Ru3 C1A 114.2(5) . . ?
C8 Ru3 C1A 131.8(4) . . ?
C7C Ru3 C7D 28.4(5) . . ?
C7A Ru3 C7D 118.7(6) . . ?
C7B Ru3 C7D 80.5(7) . . ?
C8 Ru3 C7D 95.0(4) . . ?
C1A Ru3 C7D 119.7(4) . . ?
C7C Ru3 Rh1A 109.8(4) . . ?
C7A Ru3 Rh1A 126.2(4) . . ?
C7B Ru3 Rh1A 153.9(5) . . ?
C8 Ru3 Rh1A 52.4(4) . . ?
C1A Ru3 Rh1A 91.32(17) . . ?
C7D Ru3 Rh1A 92.1(3) . . ?
C7C Ru3 Pt2A 73.1(5) . . ?
C7A Ru3 Pt2A 163.3(5) . . ?
C7B Ru3 Pt2A 122.9(6) . . ?
C8 Ru3 Pt2A 97.6(3) . . ?
C1A Ru3 Pt2A 87.35(16) . . ?
C7D Ru3 Pt2A 44.8(3) . . ?
Rh1A Ru3 Pt2A 60.884(13) . . ?
C7C Ru3 Ru6 175.0(5) . . ?
C7A Ru3 Ru6 84.8(5) . . ?
C7B Ru3 Ru6 121.0(6) . . ?
C8 Ru3 Ru6 89.4(3) . . ?
C1A Ru3 Ru6 45.59(18) . . ?
C7D Ru3 Ru6 156.5(3) . . ?
Rh1A Ru3 Ru6 72.456(18) . . ?
Pt2A Ru3 Ru6 111.75(2) . . ?
C7C Ru3 Ru4 116.9(4) . . ?
C7A Ru3 Ru4 66.2(4) . . ?
C7B Ru3 Ru4 70.7(5) . . ?
C8 Ru3 Ru4 136.6(2) . . ?
C1A Ru3 Ru4 45.39(17) . . ?
C7D Ru3 Ru4 124.5(3) . . ?
Rh1A Ru3 Ru4 131.85(2) . . ?
Pt2A Ru3 Ru4 122.42(2) . . ?
Ru6 Ru3 Ru4 62.045(19) . . ?
C9 Ru4 C10 98.2(3) . . ?
C9 Ru4 C1A 160.8(3) . . ?
C10 Ru4 C1A 95.2(3) . . ?
C9 Ru4 C3 99.6(3) . . ?
C10 Ru4 C3 91.2(3) . . ?
C1A Ru4 C3 93.8(2) . . ?
C9 Ru4 Ru1 143.6(3) . . ?
C10 Ru4 Ru1 96.0(2) . . ?
C1A Ru4 Ru1 47.00(17) . . ?
C3 Ru4 Ru1 46.79(17) . . ?
C9 Ru4 Ru5 144.0(2) . . ?
C10 Ru4 Ru5 47.3(2) . . ?
C1A Ru4 Ru5 47.92(16) . . ?
C3 Ru4 Ru5 92.49(17) . . ?
Ru1 Ru4 Ru5 63.922(18) . . ?
C9 Ru4 Ru3 120.1(2) . . ?
C10 Ru4 Ru3 139.4(2) . . ?
C1A Ru4 Ru3 44.32(16) . . ?
C3 Ru4 Ru3 94.81(17) . . ?
Ru1 Ru4 Ru3 61.467(17) . . ?
Ru5 Ru4 Ru3 92.193(19) . . ?
C9 Ru4 Ru6 122.2(2) . . ?
C10 Ru4 Ru6 90.7(2) . . ?
C1A Ru4 Ru6 43.75(17) . . ?
C3 Ru4 Ru6 137.43(17) . . ?
Ru1 Ru4 Ru6 90.75(2) . . ?
Ru5 Ru4 Ru6 59.294(19) . . ?
Ru3 Ru4 Ru6 58.862(18) . . ?
C12 Ru5 C11 89.7(3) . . ?
C12 Ru5 C10 94.2(3) . . ?
C11 Ru5 C10 91.7(3) . . ?
C12 Ru5 C1A 133.5(3) . . ?
C11 Ru5 C1A 135.4(3) . . ?
C10 Ru5 C1A 94.6(3) . . ?
C12 Ru5 C5 84.0(3) . . ?
C11 Ru5 C5 87.7(3) . . ?
C10 Ru5 C5 178.1(3) . . ?
C1A Ru5 C5 87.1(2) . . ?
C12 Ru5 Ru4 123.2(2) . . ?
C11 Ru5 Ru4 124.0(3) . . ?
C10 Ru5 Ru4 47.2(2) . . ?
C1A Ru5 Ru4 47.41(16) . . ?
C5 Ru5 Ru4 134.45(16) . . ?
C12 Ru5 Rh2 111.9(2) . . ?
C11 Ru5 Rh2 116.1(3) . . ?
C10 Ru5 Rh2 140.8(2) . . ?
C1A Ru5 Rh2 46.26(16) . . ?
C5 Ru5 Rh2 40.83(16) . . ?
Ru4 Ru5 Rh2 93.633(19) . . ?
C12 Ru5 Ru6 171.7(2) . . ?
C11 Ru5 Ru6 89.4(3) . . ?
C10 Ru5 Ru6 94.1(2) . . ?
C1A Ru5 Ru6 46.14(17) . . ?
C5 Ru5 Ru6 87.7(2) . . ?
Ru4 Ru5 Ru6 63.71(2) . . ?
Rh2 Ru5 Ru6 61.286(17) . . ?
C12 Ru5 Ru1 90.6(2) . . ?
C11 Ru5 Ru1 177.2(3) . . ?
C10 Ru5 Ru1 91.0(2) . . ?
C1A Ru5 Ru1 43.77(17) . . ?
C5 Ru5 Ru1 89.6(2) . . ?
Ru4 Ru5 Ru1 57.891(17) . . ?
Rh2 Ru5 Ru1 61.289(16) . . ?
Ru6 Ru5 Ru1 89.90(2) . . ?
C14 Ru6 C13 96.9(6) . . ?
C14 Ru6 C15 92.9(4) . . ?
C13 Ru6 C15 92.3(4) . . ?
C14 Ru6 C1A 108.7(4) . . ?
C13 Ru6 C1A 125.7(4) . . ?
C15 Ru6 C1A 131.5(3) . . ?
C14 Ru6 Ru5 87.0(3) . . ?
C13 Ru6 Ru5 89.9(3) . . ?
C15 Ru6 Ru5 177.8(3) . . ?
C1A Ru6 Ru5 46.57(16) . . ?
C14 Ru6 Ru3 115.9(5) . . ?
C13 Ru6 Ru3 147.1(3) . . ?
C15 Ru6 Ru3 87.1(3) . . ?
C1A Ru6 Ru3 44.45(16) . . ?
Ru5 Ru6 Ru3 90.90(2) . . ?
C14 Ru6 Rh2 145.4(3) . . ?
C13 Ru6 Rh2 88.3(3) . . ?
C15 Ru6 Rh2 121.1(2) . . ?
C1A Ru6 Rh2 44.91(16) . . ?
Ru5 Ru6 Rh2 58.818(17) . . ?
Ru3 Ru6 Rh2 64.445(17) . . ?
C14 Ru6 Ru4 67.0(4) . . ?
C13 Ru6 Ru4 142.6(2) . . ?
C15 Ru6 Ru4 120.9(3) . . ?
C1A Ru6 Ru4 43.70(16) . . ?
Ru5 Ru6 Ru4 56.993(18) . . ?
Ru3 Ru6 Ru4 59.093(18) . . ?
Rh2 Ru6 Ru4 88.27(2) . . ?
C20 P1 C26 101.9(3) . . ?
C20 P1 C32 103.8(3) . . ?
C26 P1 C32 105.9(3) . . ?
C20 P1 Rh1A 115.87(19) . . ?
C26 P1 Rh1A 115.3(2) . . ?
C32 P1 Rh1A 112.72(19) . . ?
C39 P2 C33 103.4(3) . . ?
C39 P2 C32 100.3(3) . . ?
C33 P2 C32 103.4(3) . . ?
C39 P2 Pt1 116.73(19) . . ?
C33 P2 Pt1 119.0(2) . . ?
C32 P2 Pt1 111.51(17) . . ?
C45 P3 C51 105.4(3) . . ?
C45 P3 C57 103.9(3) . . ?
C51 P3 C57 100.8(3) . . ?
C45 P3 Pt1 116.3(2) . . ?
C51 P3 Pt1 117.43(19) . . ?
C57 P3 Pt1 111.13(18) . . ?
C64 P4 C57 103.3(3) . . ?
C64 P4 C58 101.5(3) . . ?
C57 P4 C58 104.3(3) . . ?
C64 P4 Pt2A 117.1(2) . . ?
C57 P4 Pt2A 111.0(2) . . ?
C58 P4 Pt2A 117.81(19) . . ?
O1 C1 Ru1 178.5(7) . . ?
O2 C2 Ru1 173.8(6) . . ?
O3 C3 Ru1 141.3(5) . . ?
O3 C3 Ru4 133.8(5) . . ?
Ru1 C3 Ru4 84.8(3) . . ?
O4 C4 Rh2 154.5(7) . . ?
O4 C4 Pt2A 124.4(6) . . ?
Rh2 C4 Pt2A 81.0(3) . . ?
O5 C5 Rh2 158.6(7) . . ?
O5 C5 Ru5 121.9(6) . . ?
Rh2 C5 Ru5 79.4(3) . . ?
O6 C6 Rh2 158.2(8) . . ?
O6 C6 Rh1A 124.3(6) . . ?
Rh2 C6 Rh1A 77.5(3) . . ?
O8 C8 Ru3 148.5(13) . . ?
O8 C8 Rh1A 130.0(11) . . ?
Ru3 C8 Rh1A 81.3(4) . . ?
O9 C9 Ru4 175.0(7) . . ?
O10 C10 Ru4 133.6(6) . . ?
O10 C10 Ru5 140.9(6) . . ?
Ru4 C10 Ru5 85.5(2) . . ?
O11 C11 Ru5 178.4(8) . . ?
O12 C12 Ru5 175.1(7) . . ?
O13 C13 Ru6 178.8(9) . . ?
O14 C14 Ru6 165.6(15) . . ?
O15 C15 Ru6 174.0(7) . . ?
C25 C20 C21 118.5(6) . . ?
C25 C20 P1 123.5(5) . . ?
C21 C20 P1 118.1(5) . . ?
C22 C21 C20 120.8(6) . . ?
C22 C21 H21 119.6 . . ?
C20 C21 H21 119.6 . . ?
C21 C22 C23 120.6(6) . . ?
C21 C22 H22 119.7 . . ?
C23 C22 H22 119.7 . . ?
C22 C23 C24 119.7(6) . . ?
C22 C23 H23 120.1 . . ?
C24 C23 H23 120.1 . . ?
C25 C24 C23 119.8(7) . . ?
C25 C24 H24 120.1 . . ?
C23 C24 H24 120.1 . . ?
C24 C25 C20 120.6(6) . . ?
C24 C25 H25 119.7 . . ?
C20 C25 H25 119.7 . . ?
C31 C26 C27 119.1(6) . . ?
C31 C26 P1 119.8(5) . . ?
C27 C26 P1 121.1(5) . . ?
C26 C27 C28 119.9(7) . . ?
C26 C27 H27 120.1 . . ?
C28 C27 H27 120.1 . . ?
C29 C28 C27 120.2(7) . . ?
C29 C28 H28 119.9 . . ?
C27 C28 H28 119.9 . . ?
C28 C29 C30 120.9(6) . . ?
C28 C29 H29 119.6 . . ?
C30 C29 H29 119.6 . . ?
C29 C30 C31 118.6(7) . . ?
C29 C30 H30 120.7 . . ?
C31 C30 H30 120.7 . . ?
C26 C31 C30 121.3(7) . . ?
C26 C31 H31 119.4 . . ?
C30 C31 H31 119.4 . . ?
P2 C32 P1 110.5(3) . . ?
P2 C32 H32A 109.5 . . ?
P1 C32 H32A 109.5 . . ?
P2 C32 H32B 109.5 . . ?
P1 C32 H32B 109.5 . . ?
H32A C32 H32B 108.1 . . ?
C34 C33 C38 117.5(5) . . ?
C34 C33 P2 122.2(5) . . ?
C38 C33 P2 120.4(4) . . ?
C35 C34 C33 120.8(6) . . ?
C35 C34 H34 119.6 . . ?
C33 C34 H34 119.6 . . ?
C36 C35 C34 121.2(6) . . ?
C36 C35 H35 119.4 . . ?
C34 C35 H35 119.4 . . ?
C35 C36 C37 119.2(6) . . ?
C35 C36 H36 120.4 . . ?
C37 C36 H36 120.4 . . ?
C38 C37 C36 119.9(6) . . ?
C38 C37 H37 120.1 . . ?
C36 C37 H37 120.1 . . ?
C37 C38 C33 121.4(6) . . ?
C37 C38 H38 119.3 . . ?
C33 C38 H38 119.3 . . ?
C40 C39 C44 119.0(5) . . ?
C40 C39 P2 120.4(4) . . ?
C44 C39 P2 120.5(5) . . ?
C41 C40 C39 119.7(6) . . ?
C41 C40 H40 120.1 . . ?
C39 C40 H40 120.1 . . ?
C40 C41 C42 120.8(6) . . ?
C40 C41 H41 119.6 . . ?
C42 C41 H41 119.6 . . ?
C43 C42 C41 119.7(6) . . ?
C43 C42 H42 120.1 . . ?
C41 C42 H42 120.1 . . ?
C42 C43 C44 120.2(6) . . ?
C42 C43 H43 119.9 . . ?
C44 C43 H43 119.9 . . ?
C43 C44 C39 120.6(6) . . ?
C43 C44 H44 119.7 . . ?
C39 C44 H44 119.7 . . ?
C46 C45 C50 120.0(6) . . ?
C46 C45 P3 119.6(5) . . ?
C50 C45 P3 120.4(5) . . ?
C47 C46 C45 119.9(8) . . ?
C47 C46 H46 120.1 . . ?
C45 C46 H46 120.1 . . ?
C48 C47 C46 120.6(9) . . ?
C48 C47 H47 119.7 . . ?
C46 C47 H47 119.7 . . ?
C47 C48 C49 119.7(7) . . ?
C47 C48 H48 120.1 . . ?
C49 C48 H48 120.1 . . ?
C48 C49 C50 120.1(8) . . ?
C48 C49 H49 119.9 . . ?
C50 C49 H49 119.9 . . ?
C45 C50 C49 119.6(8) . . ?
C45 C50 H50 120.2 . . ?
C49 C50 H50 120.2 . . ?
C52 C51 C56 119.3(5) . . ?
C52 C51 P3 123.1(5) . . ?
C56 C51 P3 117.7(4) . . ?
C51 C52 C53 119.9(6) . . ?
C51 C52 H52 120.0 . . ?
C53 C52 H52 120.0 . . ?
C54 C53 C52 120.6(6) . . ?
C54 C53 H53 119.7 . . ?
C52 C53 H53 119.7 . . ?
C55 C54 C53 120.0(6) . . ?
C55 C54 H54 120.0 . . ?
C53 C54 H54 120.0 . . ?
C54 C55 C56 120.0(6) . . ?
C54 C55 H55 120.0 . . ?
C56 C55 H55 120.0 . . ?
C51 C56 C55 120.2(6) . . ?
C51 C56 H56 119.9 . . ?
C55 C56 H56 119.9 . . ?
P4 C57 P3 108.0(3) . . ?
P4 C57 H57A 110.1 . . ?
P3 C57 H57A 110.1 . . ?
P4 C57 H57B 110.1 . . ?
P3 C57 H57B 110.1 . . ?
H57A C57 H57B 108.4 . . ?
C59 C58 C63 118.4(6) . . ?
C59 C58 P4 123.2(5) . . ?
C63 C58 P4 118.3(5) . . ?
C60 C59 C58 120.2(6) . . ?
C60 C59 H59 119.9 . . ?
C58 C59 H59 119.9 . . ?
C61 C60 C59 121.1(7) . . ?
C61 C60 H60 119.5 . . ?
C59 C60 H60 119.5 . . ?
C60 C61 C62 119.8(6) . . ?
C60 C61 H61 120.1 . . ?
C62 C61 H61 120.1 . . ?
C63 C62 C61 119.4(7) . . ?
C63 C62 H62 120.3 . . ?
C61 C62 H62 120.3 . . ?
C62 C63 C58 121.2(6) . . ?
C62 C63 H63 119.4 . . ?
C58 C63 H63 119.4 . . ?
C69 C64 C65 119.2(6) . . ?
C69 C64 P4 120.8(5) . . ?
C65 C64 P4 120.0(5) . . ?
C66 C65 C64 119.3(7) . . ?
C66 C65 H65 120.4 . . ?
C64 C65 H65 120.4 . . ?
C67 C66 C65 120.3(7) . . ?
C67 C66 H66 119.9 . . ?
C65 C66 H66 119.9 . . ?
C68 C67 C66 120.3(7) . . ?
C68 C67 H67 119.9 . . ?
C66 C67 H67 119.9 . . ?
C67 C68 C69 120.3(8) . . ?
C67 C68 H68 119.8 . . ?
C69 C68 H68 119.8 . . ?
C64 C69 C68 120.6(7) . . ?
C64 C69 H69 119.7 . . ?
C68 C69 H69 119.7 . . ?
Cl97 C96 Cl96 114.8(7) . . ?
Cl97 C96 H96A 108.6 . . ?
Cl96 C96 H96A 108.6 . . ?
Cl97 C96 H96B 108.6 . . ?
Cl96 C96 H96B 108.6 . . ?
H96A C96 H96B 107.5 . . ?
Cl99 C98 Cl98 114.7(18) . . ?
Cl99 C98 H98A 108.6 . . ?
Cl98 C98 H98A 108.6 . . ?
Cl99 C98 H98B 108.6 . . ?
Cl98 C98 H98B 108.6 . . ?
H98A C98 H98B 107.6 . . ?
P4 Pt2A C4 97.14(19) . . ?
P4 Pt2A Pt1 88.64(4) . . ?
C4 Pt2A Pt1 127.7(2) . . ?
P4 Pt2A Rh2 141.17(4) . . ?
C4 Pt2A Rh2 44.03(19) . . ?
Pt1 Pt2A Rh2 113.476(15) . . ?
P4 Pt2A Ru3 147.53(4) . . ?
C4 Pt2A Ru3 108.65(19) . . ?
Pt1 Pt2A Ru3 90.783(13) . . ?
Rh2 Pt2A Ru3 67.220(15) . . ?
P4 Pt2A Rh1A 141.51(4) . . ?
C4 Pt2A Rh1A 92.51(19) . . ?
Pt1 Pt2A Rh1A 56.827(9) . . ?
Rh2 Pt2A Rh1A 58.404(13) . . ?
Ru3 Pt2A Rh1A 58.335(13) . . ?
P4 Pt2A Ru1 115.63(4) . . ?
C4 Pt2A Ru1 71.2(2) . . ?
Pt1 Pt2A Ru1 148.780(14) . . ?
Rh2 Pt2A Ru1 59.894(14) . . ?
Ru3 Pt2A Ru1 58.120(14) . . ?
Rh1A Pt2A Ru1 102.767(13) . . ?
C8 Rh1A P1 101.5(3) . . ?
C8 Rh1A C6 151.0(3) . . ?
P1 Rh1A C6 95.14(19) . . ?
C8 Rh1A Pt1 83.5(2) . . ?
P1 Rh1A Pt1 88.44(4) . . ?
C6 Rh1A Pt1 120.79(19) . . ?
C8 Rh1A Rh2 113.5(3) . . ?
P1 Rh1A Rh2 139.01(4) . . ?
C6 Rh1A Rh2 44.30(19) . . ?
Pt1 Rh1A Rh2 115.117(15) . . ?
C8 Rh1A Ru3 46.3(3) . . ?
P1 Rh1A Ru3 147.18(4) . . ?
C6 Rh1A Ru3 111.90(19) . . ?
Pt1 Rh1A Ru3 92.980(15) . . ?
Rh2 Rh1A Ru3 68.502(15) . . ?
C8 Rh1A Pt2A 93.1(3) . . ?
P1 Rh1A Pt2A 141.51(4) . . ?
C6 Rh1A Pt2A 88.26(18) . . ?
Pt1 Rh1A Pt2A 57.817(9) . . ?
Rh2 Rh1A Pt2A 59.113(13) . . ?
Ru3 Rh1A Pt2A 60.781(14) . . ?
Ru3 C1A Ru1 91.2(2) . . ?
Ru3 C1A Rh2 98.6(2) . . ?
Ru1 C1A Rh2 92.2(2) . . ?
Ru3 C1A Ru4 90.3(2) . . ?
Ru1 C1A Ru4 85.3(2) . . ?
Rh2 C1A Ru4 170.8(3) . . ?
Ru3 C1A Ru6 90.0(2) . . ?
Ru1 C1A Ru6 177.6(3) . . ?
Rh2 C1A Ru6 89.7(2) . . ?
Ru4 C1A Ru6 92.5(2) . . ?
Ru3 C1A Ru5 174.1(3) . . ?
Ru1 C1A Ru5 91.4(2) . . ?
Rh2 C1A Ru5 86.5(2) . . ?
Ru4 C1A Ru5 84.7(2) . . ?
Ru6 C1A Ru5 87.3(2) . . ?
O7A C7A Ru3 171.6(11) . . ?
O7C C7C Ru3 174.4(12) . . ?
O7B C7B Ru3 169.8(15) . . ?
O7D C7D Ru3 137.9(11) . . ?

loop_
_geom_bond_atom_site_label_1
_geom_bond_atom_site_label_2
_geom_bond_distance
_geom_bond_site_symmetry_2
_geom_bond_publ_flag
Pt1 P3 2.2593(14) . ?
Pt1 P2 2.2782(14) . ?
Pt1 Rh1A 2.6102(3) . ?
Pt1 Pt2A 2.6393(3) . ?
Ru1 C1 1.884(7) . ?
Ru1 C2 1.896(7) . ?
Ru1 C3 2.034(6) . ?
Ru1 C1A 2.040(6) . ?
Ru1 Ru4 2.7801(7) . ?
Ru1 Ru3 2.9027(7) . ?
Ru1 Rh2 2.9458(7) . ?
Ru1 Ru5 2.9480(7) . ?
Ru1 Pt2A 3.1216(5) . ?
Rh2 C5 1.881(7) . ?
Rh2 C4 1.930(8) . ?
Rh2 C6 1.948(8) . ?
Rh2 C1A 2.047(6) . ?
Rh2 Rh1A 2.7222(5) . ?
Rh2 Pt2A 2.7427(5) . ?
Rh2 Ru5 2.8278(6) . ?
Rh2 Ru6 2.8989(7) . ?
Rh2 Ru3 3.0864(6) . ?
Ru3 C7C 1.795(13) . ?
Ru3 C7A 1.921(14) . ?
Ru3 C7B 1.933(18) . ?
Ru3 C8 2.019(10) . ?
Ru3 C1A 2.023(6) . ?
Ru3 C7D 2.176(14) . ?
Ru3 Rh1A 2.7614(6) . ?
Ru3 Pt2A 2.8315(6) . ?
Ru3 Ru6 2.8894(8) . ?
Ru3 Ru4 2.8964(6) . ?
Ru4 C9 1.923(8) . ?
Ru4 C10 2.052(7) . ?
Ru4 C1A 2.062(6) . ?
Ru4 C3 2.087(7) . ?
Ru4 Ru5 2.7891(8) . ?
Ru4 Ru6 2.9819(8) . ?
Ru5 C12 1.891(7) . ?
Ru5 C11 1.895(8) . ?
Ru5 C10 2.058(7) . ?
Ru5 C1A 2.079(6) . ?
Ru5 C5 2.485(8) . ?
Ru5 Ru6 2.8595(7) . ?
Ru6 C14 1.871(9) . ?
Ru6 C13 1.916(10) . ?
Ru6 C15 1.921(8) . ?
Ru6 C1A 2.064(6) . ?
Cl96 C96 1.746(12) . ?
Cl97 C96 1.664(11) . ?
Cl98 C98 1.75(4) . ?
Cl99 C98 1.67(2) . ?
P1 C20 1.822(6) . ?
P1 C26 1.829(6) . ?
P1 C32 1.842(5) . ?
P1 Rh1A 2.2516(15) . ?
P2 C39 1.821(6) . ?
P2 C33 1.823(6) . ?
P2 C32 1.838(6) . ?
P3 C45 1.826(6) . ?
P3 C51 1.829(6) . ?
P3 C57 1.846(6) . ?
P4 C64 1.819(6) . ?
P4 C57 1.828(6) . ?
P4 C58 1.830(6) . ?
P4 Pt2A 2.2621(14) . ?
O1 C1 1.139(8) . ?
O2 C2 1.122(9) . ?
O3 C3 1.175(8) . ?
O4 C4 1.162(9) . ?
O5 C5 1.158(9) . ?
O6 C6 1.152(9) . ?
O8 C8 1.156(9) . ?
O9 C9 1.128(9) . ?
O10 C10 1.166(8) . ?
O11 C11 1.126(9) . ?
O12 C12 1.140(8) . ?
O13 C13 1.140(12) . ?
O14 C14 1.157(11) . ?
O15 C15 1.143(9) . ?
C4 Pt2A 2.273(8) . ?
C6 Rh1A 2.371(10) . ?
C8 Rh1A 2.213(15) . ?
C20 C25 1.386(8) . ?
C20 C21 1.389(8) . ?
C21 C22 1.368(9) . ?
C21 H21 0.9500 . ?
C22 C23 1.370(10) . ?
C22 H22 0.9500 . ?
C23 C24 1.384(10) . ?
C23 H23 0.9500 . ?
C24 C25 1.381(9) . ?
C24 H24 0.9500 . ?
C25 H25 0.9500 . ?
C26 C31 1.388(9) . ?
C26 C27 1.392(9) . ?
C27 C28 1.394(10) . ?
C27 H27 0.9500 . ?
C28 C29 1.373(11) . ?
C28 H28 0.9500 . ?
C29 C30 1.389(11) . ?
C29 H29 0.9500 . ?
C30 C31 1.391(9) . ?
C30 H30 0.9500 . ?
C31 H31 0.9500 . ?
C32 H32A 0.9900 . ?
C32 H32B 0.9900 . ?
C33 C34 1.390(8) . ?
C33 C38 1.398(8) . ?
C34 C35 1.377(9) . ?
C34 H34 0.9500 . ?
C35 C36 1.369(10) . ?
C35 H35 0.9500 . ?
C36 C37 1.386(10) . ?
C36 H36 0.9500 . ?
C37 C38 1.380(9) . ?
C37 H37 0.9500 . ?
C38 H38 0.9500 . ?
C39 C40 1.391(8) . ?
C39 C44 1.399(8) . ?
C40 C41 1.383(9) . ?
C40 H40 0.9500 . ?
C41 C42 1.388(10) . ?
C41 H41 0.9500 . ?
C42 C43 1.372(10) . ?
C42 H42 0.9500 . ?
C43 C44 1.382(9) . ?
C43 H43 0.9500 . ?
C44 H44 0.9500 . ?
C45 C46 1.385(10) . ?
C45 C50 1.388(10) . ?
C46 C47 1.385(10) . ?
C46 H46 0.9500 . ?
C47 C48 1.374(14) . ?
C47 H47 0.9500 . ?
C48 C49 1.388(14) . ?
C48 H48 0.9500 . ?
C49 C50 1.392(11) . ?
C49 H49 0.9500 . ?
C50 H50 0.9500 . ?
C51 C52 1.383(8) . ?
C51 C56 1.395(8) . ?
C52 C53 1.389(9) . ?
C52 H52 0.9500 . ?
C53 C54 1.381(9) . ?
C53 H53 0.9500 . ?
C54 C55 1.370(9) . ?
C54 H54 0.9500 . ?
C55 C56 1.395(8) . ?
C55 H55 0.9500 . ?
C56 H56 0.9500 . ?
C57 H57A 0.9900 . ?
C57 H57B 0.9900 . ?
C58 C59 1.388(8) . ?
C58 C63 1.394(8) . ?
C59 C60 1.386(9) . ?
C59 H59 0.9500 . ?
C60 C61 1.361(10) . ?
C60 H60 0.9500 . ?
C61 C62 1.395(10) . ?
C61 H61 0.9500 . ?
C62 C63 1.379(9) . ?
C62 H62 0.9500 . ?
C63 H63 0.9500 . ?
C64 C69 1.380(9) . ?
C64 C65 1.401(9) . ?
C65 C66 1.397(10) . ?
C65 H65 0.9500 . ?
C66 C67 1.382(12) . ?
C66 H66 0.9500 . ?
C67 C68 1.358(12) . ?
C67 H67 0.9500 . ?
C68 C69 1.390(9) . ?
C68 H68 0.9500 . ?
C69 H69 0.9500 . ?
C96 H96A 0.9900 . ?
C96 H96B 0.9900 . ?
C98 H98A 0.9900 . ?
C98 H98B 0.9900 . ?
Pt2A Rh1A 2.8344(4) . ?
C7A O7A 1.152(16) . ?
C7C O7C 1.144(16) . ?
C7B O7B 1.11(2) . ?
C7D O7D 1.202(17) . ?
